data_7102486
loop_
_publ_author_name
'Faraoni, Raffaella'
'Castellano, Ronald K'
'Gramlich, Volker'
'Diederich, Fran\,cois'

_publ_section_title
;
 H-Bonded complexes of adenine with Rebek imide receptors are
 stabilised by cation-pi interactions and destabilised by stacking with
 perfluoroaromatics.
;
_journal_issue 4
_journal_name_full 'Chemical communications (Cambridge, England)'
_journal_page_first 370
_journal_page_last 371
_journal_paper_doi 10.1039/b314353h
_journal_year 2004
_chemical_formula_sum 'C25 H34 Cl2 N2 O7'
_chemical_formula_weight 545.44
_chemical_name_systematic
;
?
;
_space_group_IT_number 15
_symmetry_cell_setting monoclinic
_symmetry_space_group_name_Hall '-C 2yc'
_symmetry_space_group_name_H-M 'C 1 2/c 1'
_atom_sites_solution_hydrogens geom
_atom_sites_solution_primary direct
_atom_sites_solution_secondary difmap
_audit_creation_method SHELXL
_cell_angle_alpha 90.00
_cell_angle_beta 114.05(4)
_cell_angle_gamma 90.00
_cell_formula_units_Z 4
_cell_length_a 15.631(8)
_cell_length_b 16.523(11)
_cell_length_c 11.782(6)
_cell_measurement_reflns_used 16
_cell_measurement_temperature 293(2)
_cell_measurement_theta_max 25
_cell_measurement_theta_min 20
_cell_volume 2778.9(27)
_computing_cell_refinement 'STOE DIF4'
_computing_data_collection 'PICKER STOE DIF4'
_computing_data_reduction 'STOE REDU4'
_computing_molecular_graphics SHELXLTL-Plus
_computing_publication_material SHELXL-93
_computing_structure_refinement 'SHELXL-93 (Sheldrick, 1993)'
_computing_structure_solution 'SHELXS-86 (Sheldrick, 1990)'
_diffrn_ambient_temperature 293(2)
_diffrn_measurement_device 'PICKER 4-circle Stoe upgrade'
_diffrn_measurement_method ' \w scans'
_diffrn_radiation_monochromator graphite
_diffrn_radiation_source 'fine-focus sealed tube'
_diffrn_radiation_type CuK\a
_diffrn_radiation_wavelength 1.54178
_diffrn_reflns_av_R_equivalents 0.0000
_diffrn_reflns_av_sigmaI/netI 0.0740
_diffrn_reflns_limit_h_max 13
_diffrn_reflns_limit_h_min -14
_diffrn_reflns_limit_k_max 15
_diffrn_reflns_limit_k_min 0
_diffrn_reflns_limit_l_max 11
_diffrn_reflns_limit_l_min 0
_diffrn_reflns_number 1278
_diffrn_reflns_theta_max 47.52
_diffrn_reflns_theta_min 4.09
_diffrn_standards_decay_% 0
_diffrn_standards_interval_count 120
_diffrn_standards_number 1
_exptl_absorpt_coefficient_mu 2.479
_exptl_absorpt_correction_type none
_exptl_crystal_colour colourless
_exptl_crystal_density_diffrn 1.304
_exptl_crystal_description prism
_exptl_crystal_F_000 1152
_exptl_crystal_size_max .09
_exptl_crystal_size_mid .07
_exptl_crystal_size_min .06
_refine_diff_density_max 0.298
_refine_diff_density_min -0.358
_refine_diff_density_rms 0.070
_refine_ls_extinction_method none
_refine_ls_goodness_of_fit_all 1.062
_refine_ls_goodness_of_fit_obs 1.238
_refine_ls_matrix_type full
_refine_ls_number_parameters 164
_refine_ls_number_reflns 1278
_refine_ls_number_restraints 0
_refine_ls_restrained_S_all 1.062
_refine_ls_restrained_S_obs 1.238
_refine_ls_R_factor_all 0.1538
_refine_ls_R_factor_obs 0.0834
_refine_ls_shift/esd_max -0.038
_refine_ls_shift/esd_mean 0.005
_refine_ls_structure_factor_coef Fsqd
_refine_ls_weighting_details 'w==1/[\s^2^(Fo^2^)+(0.1477P)^2^+3.6548P] where P==(Fo^2^+2Fc^2^)/3'
_refine_ls_weighting_scheme calc
_refine_ls_wR_factor_all 0.2555
_refine_ls_wR_factor_obs 0.2082
_reflns_number_observed 692
_reflns_number_total 1278
_reflns_observed_criterion >2sigma(I)
_cod_data_source_file b314353h.txt
_cod_data_source_block compound4
_cod_depositor_comments
;
The following automatic conversions were performed:
'_symmetry_cell_setting' value 'Monoclinic' changed to 'monoclinic'
according to '/home/saulius/struct/CIF-dictionaries/cif_core.dic'
dictionary named 'cif_core.dic' version 2.4.1 from 2010-06-29.

Automatic conversion script
Id: cif_fix_enum 1527 2010-12-29 10:47:43Z saulius 

The following automatic conversions were performed:

'_refine_ls_weighting_scheme' value 'calc
w==1/[\s^2^(Fo^2^)+(0.1477P)^2^+3.6548P] where P==(Fo^2^+2Fc^2^)/3'
was changed to 'calc'. New tag '_refine_ls_weighting_details' was
created. The value of the new tag was set to
'w==1/[\s^2^(Fo^2^)+(0.1477P)^2^+3.6548P] where P==(Fo^2^+2Fc^2^)/3'.

Automatic conversion script
Id: cif_fix_values 3143 2015-03-26 13:38:13Z robertas 
;
_cod_original_sg_symbol_H-M C2/c
_cod_database_code 7102486

loop_
_symmetry_equiv_pos_as_xyz
'x, y, z'
'-x, y, -z+1/2'
'x+1/2, y+1/2, z'
'-x+1/2, y+1/2, -z+1/2'
'-x, -y, -z'
'x, -y, z-1/2'
'-x+1/2, -y+1/2, -z'
'x+1/2, -y+1/2, z-1/2'

loop_
_atom_site_aniso_label
_atom_site_aniso_U_11
_atom_site_aniso_U_22
_atom_site_aniso_U_33
_atom_site_aniso_U_23
_atom_site_aniso_U_13
_atom_site_aniso_U_12
N7 0.080(6) 0.058(5) 0.042(4) -0.013(4) 0.033(4) -0.015(4)
O1 0.070(6) 0.048(5) 0.078(6) 0.000 0.048(5) 0.000
O8 0.095(5) 0.057(4) 0.086(5) -0.024(4) 0.057(4) -0.025(4)
C11 0.064(7) 0.057(6) 0.053(6) 0.001(4) 0.029(6) 0.003(5)
O2 0.092(6) 0.059(5) 0.132(6) -0.003(4) 0.080(5) 0.004(4)
C6 0.061(7) 0.053(7) 0.058(7) -0.004(5) 0.030(6) 0.000(5)
C10 0.052(6) 0.066(6) 0.047(5) -0.009(5) 0.023(5) 0.005(5)
C14 0.070(7) 0.072(7) 0.098(8) -0.024(6) 0.058(7) -0.024(5)
C8 0.061(7) 0.057(7) 0.050(6) -0.003(5) 0.028(5) -0.003(5)
O6 0.107(6) 0.062(4) 0.068(4) 0.003(3) 0.053(4) -0.013(4)
C2 0.065(7) 0.044(6) 0.088(8) 0.006(6) 0.041(6) 0.009(5)
C9 0.057(6) 0.047(6) 0.058(6) -0.003(5) 0.034(5) -0.011(5)
C13 0.126(10) 0.045(6) 0.083(7) -0.001(5) 0.058(7) 0.000(6)
C5 0.058(6) 0.049(6) 0.054(6) 0.002(5) 0.026(5) -0.004(5)
C4 0.067(7) 0.063(6) 0.057(6) -0.013(5) 0.041(6) -0.006(5)
C3 0.052(6) 0.053(6) 0.049(6) 0.009(5) 0.025(5) 0.006(5)
C12 0.080(8) 0.090(8) 0.073(7) 0.018(6) 0.032(6) 0.011(6)
Cl 0.177(5) 0.268(7) 0.206(5) -0.057(5) 0.089(4) -0.050(5)
C 0.537(70) 0.157(27) 0.193(29) 0.000 0.215(39) 0.000

loop_
_atom_site_label
_atom_site_type_symbol
_atom_site_fract_x
_atom_site_fract_y
_atom_site_fract_z
_atom_site_U_iso_or_equiv
_atom_site_thermal_displace_type
_atom_site_occupancy
_atom_site_calc_flag
_atom_site_refinement_flags
N7 N 0.2353(5) 0.1470(4) 0.4213(6) 0.057(2) Uani 1 d .
H7A H 0.2342(5) 0.1701(4) 0.4900(6) 0.086 Uiso 1 d R
O1 O 0.0000 0.1589(5) 0.2500 0.059(2) Uani 1 d S
O8 O 0.3027(5) 0.2601(4) 0.3929(6) 0.073(2) Uani 1 d .
C11 C 0.1836(6) 0.1794(5) 0.1281(8) 0.056(3) Uani 1 d .
H11A H 0.1882(6) 0.1619(5) 0.0531(8) 0.084 Uiso 1 d R
H11B H 0.1790(6) 0.2373(5) 0.1255(8) 0.084 Uiso 1 d R
O2 O 0.0841(5) 0.2658(5) 0.2410(7) 0.083(2) Uani 1 d .
C6 C 0.1971(6) 0.0697(5) 0.3927(8) 0.056(2) Uani 1 d .
C10 C 0.2787(6) 0.0638(5) 0.2523(7) 0.054(2) Uani 1 d .
H10A H 0.3359(6) 0.0497(5) 0.3212(7) 0.081 Uiso 1 d R
H10B H 0.2792(6) 0.0393(5) 0.1788(7) 0.081 Uiso 1 d R
C14 C 0.3588(6) 0.1895(5) 0.2184(9) 0.072(3) Uani 1 d .
H14A H 0.3530(6) 0.2472(5) 0.2089(9) 0.108 Uiso 1 d R
H14B H 0.4152(6) 0.1765(5) 0.2893(9) 0.108 Uiso 1 d R
H14C H 0.3612(6) 0.1660(5) 0.1452(9) 0.108 Uiso 1 d R
C8 C 0.2737(6) 0.1930(6) 0.3552(8) 0.054(3) Uani 1 d .
O6 O 0.1663(5) 0.0377(4) 0.4610(6) 0.073(2) Uani 1 d .
C2 C 0.0616(7) 0.1968(6) 0.2114(9) 0.063(3) Uani 1 d .
C9 C 0.2737(6) 0.1570(5) 0.2381(8) 0.051(2) Uani 1 d .
C13 C 0.1996(8) -0.0601(5) 0.2884(9) 0.080(3) Uani 1 d .
H13A H 0.2566(8) -0.0760(5) 0.3563(9) 0.119 Uiso 1 d R
H13B H 0.1469(8) -0.0778(5) 0.3041(9) 0.119 Uiso 1 d R
H13C H 0.1968(8) -0.0843(5) 0.2129(9) 0.119 Uiso 1 d R
C5 C 0.1965(6) 0.0315(5) 0.2762(8) 0.052(2) Uani 1 d .
C4 C 0.1058(6) 0.0565(5) 0.1670(8) 0.057(3) Uani 1 d .
H4A H 0.0544(6) 0.0410(5) 0.1872(8) 0.086 Uiso 1 d R
H4B H 0.1006(6) 0.0254(5) 0.0957(8) 0.086 Uiso 1 d R
C3 C 0.0919(6) 0.1456(5) 0.1294(7) 0.050(2) Uani 1 d .
C12 C 0.0136(7) 0.1549(6) -0.0004(9) 0.081(3) Uani 1 d .
H12A H -0.0437(7) 0.1334(6) -0.0013(9) 0.121 Uiso 1 d R
H12B H 0.0056(7) 0.2113(6) -0.0214(9) 0.121 Uiso 1 d R
H12C H 0.0298(7) 0.1263(6) -0.0598(9) 0.121 Uiso 1 d R
Cl Cl 0.4571(4) -0.0112(4) 0.1195(6) 0.214(3) Uani 1 d .
C C 0.5000 -0.0725(17) 0.2500 0.274(20) Uani 1 d S
H0A H 0.5492 -0.1065(17) 0.2478 0.412 Uiso 1 d R

loop_
_atom_type_symbol
_atom_type_description
_atom_type_scat_dispersion_real
_atom_type_scat_dispersion_imag
_atom_type_scat_source
C C 0.0181 0.0091 'International Tables Vol C Tables 4.2.6.8 and 6.1.1.4'
H H 0.0000 0.0000 'International Tables Vol C Tables 4.2.6.8 and 6.1.1.4'
N N 0.0311 0.0180 'International Tables Vol C Tables 4.2.6.8 and 6.1.1.4'
O O 0.0492 0.0322 'International Tables Vol C Tables 4.2.6.8 and 6.1.1.4'
Cl Cl 0.3639 0.7018 'International Tables Vol C Tables 4.2.6.8 and 6.1.1.4'

loop_
_geom_angle_atom_site_label_1
_geom_angle_atom_site_label_2
_geom_angle_atom_site_label_3
_geom_angle
_geom_angle_site_symmetry_1
_geom_angle_site_symmetry_3
C8 N7 C6 127.4(7) . .
C2 O1 C2 125.7(10) . 2
C9 C11 C3 116.4(7) . .
O6 C6 N7 119.0(8) . .
O6 C6 C5 124.3(8) . .
N7 C6 C5 116.6(8) . .
C5 C10 C9 111.2(7) . .
O8 C8 N7 118.6(8) . .
O8 C8 C9 124.0(8) . .
N7 C8 C9 117.4(8) . .
O2 C2 O1 119.9(9) . .
O2 C2 C3 126.2(9) . .
O1 C2 C3 113.9(8) . .
C8 C9 C11 109.9(7) . .
C8 C9 C14 109.0(7) . .
C11 C9 C14 110.2(7) . .
C8 C9 C10 108.2(7) . .
C11 C9 C10 108.8(7) . .
C14 C9 C10 110.8(7) . .
C6 C5 C13 110.0(7) . .
C6 C5 C10 109.2(7) . .
C13 C5 C10 111.8(7) . .
C6 C5 C4 108.2(7) . .
C13 C5 C4 109.4(7) . .
C10 C5 C4 108.2(7) . .
C3 C4 C5 118.5(7) . .
C2 C3 C12 104.7(7) . .
C2 C3 C4 113.7(7) . .
C12 C3 C4 110.4(7) . .
C2 C3 C11 109.9(7) . .
C12 C3 C11 108.8(7) . .
C4 C3 C11 109.2(7) . .
Cl C Cl 108.4(16) 2_655 .

loop_
_geom_bond_atom_site_label_1
_geom_bond_atom_site_label_2
_geom_bond_distance
_geom_bond_site_symmetry_2
N7 C8 1.388(10) .
N7 C6 1.392(10) .
O1 C2 1.372(10) .
O1 C2 1.372(10) 2
O8 C8 1.211(9) .
C11 C9 1.520(12) .
C11 C3 1.544(12) .
O2 C2 1.203(10) .
C6 O6 1.213(9) .
C6 C5 1.508(12) .
C10 C5 1.520(11) .
C10 C9 1.548(11) .
C14 C9 1.538(11) .
C8 C9 1.502(11) .
C2 C3 1.499(12) .
C13 C5 1.518(11) .
C5 C4 1.533(11) .
C4 C3 1.526(11) .
C3 C12 1.528(12) .
Cl C 1.73(2) .
C Cl 1.73(2) 2_655

loop_
_geom_torsion_atom_site_label_1
_geom_torsion_atom_site_label_2
_geom_torsion_atom_site_label_3
_geom_torsion_atom_site_label_4
_geom_torsion
_geom_torsion_site_symmetry_1
C2 O1 C2 C3 -157.1(8) 2
O1 C2 C3 C4 -37.6(10) .
